data_7043780
loop_
_publ_author_name
'Geier, Stephen'
'LaFortune, James'
'Zhu, Diya'
'Kosnik, Stephanie C.'
'Macdonald, Charles L. B.'
'Stephan, Douglas W.'
'Westcott, Steve'

_publ_section_title
;
 The Phosphinoboration of Carbodiimides, Isocyanates, Isothiocyanates and
 CO2
;
_journal_name_full 'Dalton Trans.'
_journal_paper_doi 10.1039/C7DT02305G
_journal_year 2017
_chemical_formula_moiety 'C33 H36 B N2 O2 P'
_chemical_formula_sum 'C33 H36 B N2 O2 P'
_chemical_formula_weight 534.42
_space_group_crystal_system triclinic
_space_group_IT_number 2
_space_group_name_Hall '-P 1'
_space_group_name_H-M_alt 'P -1'
_symmetry_space_group_name_Hall '-P 1'
_symmetry_space_group_name_H-M 'P -1'
_atom_sites_solution_hydrogens geom
_audit_creation_method SHELXL-2016/6
_audit_update_record
;
2017-05-13 deposited with the CCDC.
2017-07-24 downloaded from the CCDC.
;
_cell_angle_alpha 101.512(2)
_cell_angle_beta 100.403(2)
_cell_angle_gamma 101.893(2)
_cell_formula_units_Z 2
_cell_length_a 9.6725(4)
_cell_length_b 11.3305(4)
_cell_length_c 14.4827(6)
_cell_measurement_reflns_used 6592
_cell_measurement_temperature 173(2)
_cell_measurement_theta_max 25.77
_cell_measurement_theta_min 2.90
_cell_volume 1480.67(10)
_computing_cell_refinement 'Bruker SAINT'
_computing_data_collection 'Bruker APEX2'
_computing_data_reduction 'Bruker SAINT'
_computing_molecular_graphics 'Bruker SHELXTL'
_computing_publication_material 'Bruker SHELXTL'
_computing_structure_refinement 'SHELXL-2016/6 (Sheldrick, 2016)'
_computing_structure_solution 'SHELXS-97 (Sheldrick 2008)'
_diffrn_ambient_temperature 173(2)
_diffrn_measured_fraction_theta_full 0.998
_diffrn_measured_fraction_theta_max 0.996
_diffrn_measurement_device_type 'Bruker APEX-II CCD'
_diffrn_measurement_method '\f and \w scans'
_diffrn_radiation_type MoK\a
_diffrn_radiation_wavelength 0.71073
_diffrn_reflns_av_R_equivalents 0.0608
_diffrn_reflns_av_unetI/netI 0.0487
_diffrn_reflns_Laue_measured_fraction_full 0.998
_diffrn_reflns_Laue_measured_fraction_max 0.996
_diffrn_reflns_limit_h_max 11
_diffrn_reflns_limit_h_min -11
_diffrn_reflns_limit_k_max 13
_diffrn_reflns_limit_k_min -13
_diffrn_reflns_limit_l_max 17
_diffrn_reflns_limit_l_min -17
_diffrn_reflns_number 25932
_diffrn_reflns_point_group_measured_fraction_full 0.998
_diffrn_reflns_point_group_measured_fraction_max 0.996
_diffrn_reflns_theta_full 25.242
_diffrn_reflns_theta_max 25.847
_diffrn_reflns_theta_min 2.902
_exptl_absorpt_coefficient_mu 0.125
_exptl_absorpt_correction_T_max 0.993
_exptl_absorpt_correction_T_min 0.893
_exptl_absorpt_correction_type multi-scan
_exptl_absorpt_process_details 'SADABS; Bruker,2014'
_exptl_crystal_colour colorless
_exptl_crystal_density_diffrn 1.199
_exptl_crystal_description block
_exptl_crystal_F_000 568
_exptl_crystal_size_max 0.237
_exptl_crystal_size_mid 0.193
_exptl_crystal_size_min 0.06
_refine_diff_density_max 0.220
_refine_diff_density_min -0.291
_refine_diff_density_rms 0.048
_refine_ls_extinction_method none
_refine_ls_goodness_of_fit_ref 1.032
_refine_ls_hydrogen_treatment constr
_refine_ls_matrix_type full
_refine_ls_number_parameters 358
_refine_ls_number_reflns 5701
_refine_ls_number_restraints 0
_refine_ls_restrained_S_all 1.032
_refine_ls_R_factor_all 0.0736
_refine_ls_R_factor_gt 0.0430
_refine_ls_shift/su_max 0.000
_refine_ls_shift/su_mean 0.000
_refine_ls_structure_factor_coef Fsqd
_refine_ls_weighting_details 'w=1/[\s^2^(Fo^2^)+(0.0339P)^2^+0.6260P] where P=(Fo^2^+2Fc^2^)/3'
_refine_ls_weighting_scheme calc
_refine_ls_wR_factor_gt 0.0847
_refine_ls_wR_factor_ref 0.0961
_reflns_Friedel_coverage 0.000
_reflns_number_gt 4172
_reflns_number_total 5701
_reflns_threshold_expression 'I > 2\s(I)'
_cod_data_source_file c7dt02305g2.cif
_cod_data_source_block shelx
_cod_original_cell_volume 1480.66(10)
_cod_database_code 7043780
_shelx_shelxl_version_number 2016/6
_shelx_space_group_comment
;
The symmetry employed for this shelxl refinement is uniquely defined
by the following loop, which should always be used as a source of
symmetry information in preference to the above space-group names.
They are only intended as comments.
;

loop_
_space_group_symop_operation_xyz
'x, y, z'
'-x, -y, -z'

loop_
_atom_site_label
_atom_site_type_symbol
_atom_site_fract_x
_atom_site_fract_y
_atom_site_fract_z
_atom_site_U_iso_or_equiv
_atom_site_adp_type
_atom_site_occupancy
_atom_site_site_symmetry_order
_atom_site_calc_flag
_atom_site_refinement_flags_posn
_atom_site_refinement_flags_adp
C1 C 0.41456(18) 0.58017(16) 0.29752(12) 0.0182(4) Uani 1 1 d . .
N1 N 0.53993(15) 0.68151(13) 0.32035(10) 0.0184(3) Uani 1 1 d . .
N2 N 0.28470(15) 0.58921(14) 0.29200(11) 0.0215(3) Uani 1 1 d . .
P1 P 0.44714(5) 0.42197(4) 0.27983(4) 0.01974(12) Uani 1 1 d . .
C20 C 0.66258(18) 0.67358(16) 0.38854(12) 0.0179(4) Uani 1 1 d . .
C21 C 0.80065(19) 0.69796(17) 0.37049(14) 0.0221(4) Uani 1 1 d . .
H21 H 0.814776 0.722016 0.313005 0.027 Uiso 1 1 calc R U
C22 C 0.9173(2) 0.68723(17) 0.43606(14) 0.0253(4) Uani 1 1 d . .
H22 H 1.011455 0.705566 0.423583 0.030 Uiso 1 1 calc R U
C23 C 0.8997(2) 0.65025(17) 0.51979(14) 0.0249(4) Uani 1 1 d . .
C24 C 0.7615(2) 0.62409(17) 0.53601(14) 0.0256(4) Uani 1 1 d . .
H24 H 0.746784 0.596829 0.592231 0.031 Uiso 1 1 calc R U
C25 C 0.6441(2) 0.63687(17) 0.47193(13) 0.0225(4) Uani 1 1 d . .
H25 H 0.550309 0.620352 0.485261 0.027 Uiso 1 1 calc R U
C26 C 1.0279(2) 0.6406(2) 0.59197(16) 0.0393(6) Uani 1 1 d . .
H26A H 1.055951 0.713444 0.647212 0.059 Uiso 1 1 calc R U
H26B H 1.109642 0.637267 0.561040 0.059 Uiso 1 1 calc R U
H26C H 1.001449 0.564894 0.614552 0.059 Uiso 1 1 calc R U
C27 C 0.24928(19) 0.70497(17) 0.31745(14) 0.0216(4) Uani 1 1 d . .
C28 C 0.3115(2) 0.79146(18) 0.40563(14) 0.0276(5) Uani 1 1 d . .
H28 H 0.387843 0.777603 0.450199 0.033 Uiso 1 1 calc R U
C29 C 0.2625(2) 0.89788(18) 0.42871(15) 0.0304(5) Uani 1 1 d . .
H29 H 0.305624 0.955743 0.489462 0.037 Uiso 1 1 calc R U
C30 C 0.1522(2) 0.92197(18) 0.36543(15) 0.0280(5) Uani 1 1 d . .
C31 C 0.0922(2) 0.83566(18) 0.27740(15) 0.0290(5) Uani 1 1 d . .
H31 H 0.017765 0.850730 0.232136 0.035 Uiso 1 1 calc R U
C32 C 0.1382(2) 0.72817(18) 0.25389(14) 0.0256(4) Uani 1 1 d . .
H32 H 0.093460 0.669630 0.193668 0.031 Uiso 1 1 calc R U
C33 C 0.0946(3) 1.0346(2) 0.39298(17) 0.0421(6) Uani 1 1 d . .
H33A H 0.093776 1.079480 0.341718 0.063 Uiso 1 1 calc R U
H33B H 0.156914 1.089389 0.453791 0.063 Uiso 1 1 calc R U
H33C H -0.004475 1.008169 0.401373 0.063 Uiso 1 1 calc R U
C8 C 0.27979(19) 0.32907(17) 0.19205(13) 0.0210(4) Uani 1 1 d . .
C9 C 0.2265(2) 0.21022(18) 0.20284(15) 0.0293(5) Uani 1 1 d . .
H9 H 0.274220 0.183738 0.255334 0.035 Uiso 1 1 calc R U
C10 C 0.1047(2) 0.1300(2) 0.13804(17) 0.0392(6) Uani 1 1 d . .
H10 H 0.069620 0.049001 0.146338 0.047 Uiso 1 1 calc R U
C11 C 0.0343(2) 0.1666(2) 0.06196(17) 0.0390(6) Uani 1 1 d . .
H11 H -0.049065 0.111182 0.017408 0.047 Uiso 1 1 calc R U
C12 C 0.0856(2) 0.2852(2) 0.05051(15) 0.0331(5) Uani 1 1 d . .
H12 H 0.037421 0.310899 -0.002236 0.040 Uiso 1 1 calc R U
C13 C 0.2064(2) 0.36594(18) 0.11533(14) 0.0264(4) Uani 1 1 d . .
H13 H 0.239753 0.447471 0.107494 0.032 Uiso 1 1 calc R U
C2 C 0.58021(19) 0.43513(16) 0.20468(13) 0.0200(4) Uani 1 1 d . .
C7 C 0.6905(2) 0.37479(18) 0.22038(14) 0.0260(4) Uani 1 1 d . .
H7 H 0.692498 0.327293 0.267530 0.031 Uiso 1 1 calc R U
C6 C 0.7972(2) 0.3829(2) 0.16839(15) 0.0336(5) Uani 1 1 d . .
H6 H 0.870942 0.339923 0.179027 0.040 Uiso 1 1 calc R U
C5 C 0.7964(2) 0.4533(2) 0.10114(15) 0.0323(5) Uani 1 1 d . .
H5 H 0.870159 0.459620 0.065738 0.039 Uiso 1 1 calc R U
C4 C 0.6886(2) 0.51480(19) 0.08516(14) 0.0296(5) Uani 1 1 d . .
H4 H 0.688738 0.564054 0.039216 0.036 Uiso 1 1 calc R U
C3 C 0.5804(2) 0.50491(17) 0.13579(13) 0.0233(4) Uani 1 1 d . .
H3 H 0.505383 0.546134 0.123457 0.028 Uiso 1 1 calc R U
B1 B 0.5453(2) 0.77446(19) 0.26634(16) 0.0208(5) Uani 1 1 d . .
O1 O 0.65425(14) 0.88095(12) 0.28935(10) 0.0292(3) Uani 1 1 d . .
O2 O 0.44180(13) 0.76156(11) 0.18448(9) 0.0243(3) Uani 1 1 d . .
C14 C 0.6057(2) 0.95861(18) 0.22687(15) 0.0290(5) Uani 1 1 d . .
C15 C 0.4960(2) 0.86112(18) 0.13992(15) 0.0279(5) Uani 1 1 d . .
C16 C 0.7375(2) 1.0314(2) 0.20157(18) 0.0434(6) Uani 1 1 d . .
H16A H 0.801828 1.089175 0.260452 0.065 Uiso 1 1 calc R U
H16B H 0.706342 1.078344 0.155220 0.065 Uiso 1 1 calc R U
H16C H 0.789739 0.973687 0.172682 0.065 Uiso 1 1 calc R U
C17 C 0.5362(3) 1.0461(2) 0.28548(17) 0.0412(6) Uani 1 1 d . .
H17A H 0.451901 0.997659 0.301911 0.062 Uiso 1 1 calc R U
H17B H 0.504829 1.102207 0.247301 0.062 Uiso 1 1 calc R U
H17C H 0.606892 1.095091 0.345111 0.062 Uiso 1 1 calc R U
C18 C 0.5668(3) 0.8055(2) 0.06228(16) 0.0417(6) Uani 1 1 d . .
H18A H 0.650932 0.779758 0.092561 0.063 Uiso 1 1 calc R U
H18B H 0.598436 0.867813 0.027215 0.063 Uiso 1 1 calc R U
H18C H 0.496585 0.733029 0.016931 0.063 Uiso 1 1 calc R U
C19 C 0.3672(2) 0.9041(2) 0.09515(17) 0.0440(6) Uani 1 1 d . .
H19A H 0.304191 0.837178 0.041049 0.066 Uiso 1 1 calc R U
H19B H 0.401643 0.977426 0.071425 0.066 Uiso 1 1 calc R U
H19C H 0.312419 0.925541 0.144020 0.066 Uiso 1 1 calc R U

loop_
_atom_site_aniso_label
_atom_site_aniso_U_11
_atom_site_aniso_U_22
_atom_site_aniso_U_33
_atom_site_aniso_U_23
_atom_site_aniso_U_13
_atom_site_aniso_U_12
C1 0.0184(9) 0.0193(9) 0.0172(9) 0.0068(8) 0.0055(7) 0.0022(8)
N1 0.0151(7) 0.0183(8) 0.0221(8) 0.0071(7) 0.0047(6) 0.0027(6)
N2 0.0180(8) 0.0210(8) 0.0263(9) 0.0052(7) 0.0081(7) 0.0044(7)
P1 0.0194(2) 0.0185(3) 0.0232(3) 0.0083(2) 0.0069(2) 0.0039(2)
C20 0.0180(9) 0.0158(9) 0.0188(9) 0.0036(8) 0.0034(7) 0.0030(7)
C21 0.0223(10) 0.0213(10) 0.0251(10) 0.0086(8) 0.0095(8) 0.0045(8)
C22 0.0164(9) 0.0242(10) 0.0353(12) 0.0078(9) 0.0053(8) 0.0049(8)
C23 0.0260(10) 0.0188(10) 0.0255(10) 0.0019(8) -0.0018(8) 0.0064(8)
C24 0.0320(11) 0.0254(10) 0.0201(10) 0.0083(8) 0.0054(8) 0.0065(9)
C25 0.0206(9) 0.0223(10) 0.0252(10) 0.0072(8) 0.0077(8) 0.0033(8)
C26 0.0361(12) 0.0386(13) 0.0372(13) 0.0063(11) -0.0074(10) 0.0127(10)
C27 0.0158(9) 0.0209(10) 0.0287(11) 0.0061(8) 0.0092(8) 0.0027(8)
C28 0.0224(10) 0.0300(11) 0.0293(11) 0.0044(9) 0.0066(9) 0.0066(9)
C29 0.0309(11) 0.0256(11) 0.0329(12) 0.0012(9) 0.0121(9) 0.0043(9)
C30 0.0299(11) 0.0210(10) 0.0380(12) 0.0091(9) 0.0172(9) 0.0072(9)
C31 0.0248(10) 0.0319(12) 0.0368(12) 0.0151(10) 0.0109(9) 0.0117(9)
C32 0.0229(10) 0.0253(11) 0.0270(11) 0.0038(9) 0.0062(8) 0.0045(8)
C33 0.0519(14) 0.0307(12) 0.0512(15) 0.0101(11) 0.0213(12) 0.0188(11)
C8 0.0186(9) 0.0203(10) 0.0244(10) 0.0028(8) 0.0092(8) 0.0045(8)
C9 0.0253(10) 0.0227(10) 0.0405(12) 0.0087(9) 0.0083(9) 0.0057(9)
C10 0.0296(12) 0.0239(11) 0.0583(16) 0.0054(11) 0.0093(11) -0.0005(9)
C11 0.0234(11) 0.0322(12) 0.0475(14) -0.0093(11) 0.0009(10) 0.0012(9)
C12 0.0262(11) 0.0393(13) 0.0302(12) 0.0008(10) 0.0036(9) 0.0101(10)
C13 0.0263(10) 0.0250(10) 0.0265(11) 0.0048(9) 0.0078(9) 0.0039(9)
C2 0.0190(9) 0.0194(9) 0.0199(10) 0.0034(8) 0.0040(8) 0.0029(8)
C7 0.0249(10) 0.0261(11) 0.0289(11) 0.0082(9) 0.0069(9) 0.0089(9)
C6 0.0255(11) 0.0416(13) 0.0386(13) 0.0104(10) 0.0100(9) 0.0166(10)
C5 0.0276(11) 0.0394(13) 0.0331(12) 0.0071(10) 0.0162(9) 0.0090(10)
C4 0.0337(11) 0.0311(11) 0.0264(11) 0.0095(9) 0.0120(9) 0.0067(9)
C3 0.0239(10) 0.0230(10) 0.0239(10) 0.0050(8) 0.0062(8) 0.0081(8)
B1 0.0186(10) 0.0199(11) 0.0261(12) 0.0076(9) 0.0073(9) 0.0059(9)
O1 0.0253(7) 0.0208(7) 0.0377(8) 0.0143(6) -0.0035(6) -0.0002(6)
O2 0.0218(7) 0.0238(7) 0.0278(7) 0.0136(6) 0.0032(6) 0.0020(6)
C14 0.0280(10) 0.0232(10) 0.0387(12) 0.0178(9) 0.0043(9) 0.0058(9)
C15 0.0307(11) 0.0249(11) 0.0332(11) 0.0184(9) 0.0080(9) 0.0066(9)
C16 0.0367(13) 0.0321(13) 0.0615(16) 0.0235(12) 0.0087(11) -0.0006(10)
C17 0.0539(14) 0.0269(12) 0.0464(14) 0.0135(11) 0.0118(12) 0.0136(11)
C18 0.0580(15) 0.0376(13) 0.0364(13) 0.0187(11) 0.0213(12) 0.0089(11)
C19 0.0396(13) 0.0423(14) 0.0515(15) 0.0270(12) -0.0029(11) 0.0105(11)

loop_
_atom_type_symbol
_atom_type_description
_atom_type_scat_dispersion_real
_atom_type_scat_dispersion_imag
_atom_type_scat_source
C C 0.0033 0.0016 'International Tables Vol C Tables 4.2.6.8 and 6.1.1.4'
H H 0.0000 0.0000 'International Tables Vol C Tables 4.2.6.8 and 6.1.1.4'
B B 0.0013 0.0007 'International Tables Vol C Tables 4.2.6.8 and 6.1.1.4'
N N 0.0061 0.0033 'International Tables Vol C Tables 4.2.6.8 and 6.1.1.4'
O O 0.0106 0.0060 'International Tables Vol C Tables 4.2.6.8 and 6.1.1.4'
P P 0.1023 0.0942 'International Tables Vol C Tables 4.2.6.8 and 6.1.1.4'

loop_
_geom_angle_atom_site_label_1
_geom_angle_atom_site_label_2
_geom_angle_atom_site_label_3
_geom_angle
N2 C1 N1 125.72(16)
N2 C1 P1 117.93(13)
N1 C1 P1 116.30(12)
C1 N1 B1 119.92(15)
C1 N1 C20 116.10(14)
B1 N1 C20 123.38(14)
C1 N2 C27 122.71(15)
C2 P1 C8 102.74(8)
C2 P1 C1 100.54(8)
C8 P1 C1 101.19(8)
C25 C20 C21 119.05(16)
C25 C20 N1 120.13(15)
C21 C20 N1 120.78(15)
C22 C21 C20 120.02(17)
C22 C21 H21 120.0
C20 C21 H21 120.0
C21 C22 C23 121.34(17)
C21 C22 H22 119.3
C23 C22 H22 119.3
C24 C23 C22 118.07(17)
C24 C23 C26 120.81(18)
C22 C23 C26 121.11(18)
C23 C24 C25 121.21(17)
C23 C24 H24 119.4
C25 C24 H24 119.4
C20 C25 C24 120.28(17)
C20 C25 H25 119.9
C24 C25 H25 119.9
C23 C26 H26A 109.5
C23 C26 H26B 109.5
H26A C26 H26B 109.5
C23 C26 H26C 109.5
H26A C26 H26C 109.5
H26B C26 H26C 109.5
C32 C27 C28 118.46(17)
C32 C27 N2 117.82(17)
C28 C27 N2 123.52(17)
C29 C28 C27 120.19(18)
C29 C28 H28 119.9
C27 C28 H28 119.9
C30 C29 C28 121.68(19)
C30 C29 H29 119.2
C28 C29 H29 119.2
C31 C30 C29 117.51(18)
C31 C30 C33 121.09(19)
C29 C30 C33 121.34(19)
C32 C31 C30 121.55(18)
C32 C31 H31 119.2
C30 C31 H31 119.2
C31 C32 C27 120.60(18)
C31 C32 H32 119.7
C27 C32 H32 119.7
C30 C33 H33A 109.5
C30 C33 H33B 109.5
H33A C33 H33B 109.5
C30 C33 H33C 109.5
H33A C33 H33C 109.5
H33B C33 H33C 109.5
C9 C8 C13 118.35(17)
C9 C8 P1 115.84(14)
C13 C8 P1 125.78(14)
C10 C9 C8 120.76(19)
C10 C9 H9 119.6
C8 C9 H9 119.6
C11 C10 C9 120.5(2)
C11 C10 H10 119.8
C9 C10 H10 119.8
C10 C11 C12 119.49(19)
C10 C11 H11 120.3
C12 C11 H11 120.3
C13 C12 C11 120.3(2)
C13 C12 H12 119.8
C11 C12 H12 119.8
C12 C13 C8 120.59(19)
C12 C13 H13 119.7
C8 C13 H13 119.7
C7 C2 C3 118.38(17)
C7 C2 P1 117.44(14)
C3 C2 P1 124.13(14)
C6 C7 C2 120.96(18)
C6 C7 H7 119.5
C2 C7 H7 119.5
C5 C6 C7 119.84(19)
C5 C6 H6 120.1
C7 C6 H6 120.1
C6 C5 C4 120.03(18)
C6 C5 H5 120.0
C4 C5 H5 120.0
C5 C4 C3 120.17(19)
C5 C4 H4 119.9
C3 C4 H4 119.9
C4 C3 C2 120.61(17)
C4 C3 H3 119.7
C2 C3 H3 119.7
O1 B1 O2 114.16(16)
O1 B1 N1 123.81(17)
O2 B1 N1 122.01(17)
B1 O1 C14 105.95(14)
B1 O2 C15 106.51(14)
O1 C14 C16 108.28(16)
O1 C14 C17 106.47(16)
C16 C14 C17 110.48(18)
O1 C14 C15 102.51(14)
C16 C14 C15 114.77(18)
C17 C14 C15 113.56(17)
O2 C15 C19 107.81(16)
O2 C15 C18 106.80(15)
C19 C15 C18 110.53(18)
O2 C15 C14 102.40(14)
C19 C15 C14 115.03(17)
C18 C15 C14 113.46(17)
C14 C16 H16A 109.5
C14 C16 H16B 109.5
H16A C16 H16B 109.5
C14 C16 H16C 109.5
H16A C16 H16C 109.5
H16B C16 H16C 109.5
C14 C17 H17A 109.5
C14 C17 H17B 109.5
H17A C17 H17B 109.5
C14 C17 H17C 109.5
H17A C17 H17C 109.5
H17B C17 H17C 109.5
C15 C18 H18A 109.5
C15 C18 H18B 109.5
H18A C18 H18B 109.5
C15 C18 H18C 109.5
H18A C18 H18C 109.5
H18B C18 H18C 109.5
C15 C19 H19A 109.5
C15 C19 H19B 109.5
H19A C19 H19B 109.5
C15 C19 H19C 109.5
H19A C19 H19C 109.5
H19B C19 H19C 109.5

loop_
_geom_bond_atom_site_label_1
_geom_bond_atom_site_label_2
_geom_bond_distance
C1 N2 1.271(2)
C1 N1 1.424(2)
C1 P1 1.8592(18)
N1 B1 1.430(2)
N1 C20 1.431(2)
N2 C27 1.418(2)
P1 C2 1.8317(18)
P1 C8 1.8343(19)
C20 C25 1.383(2)
C20 C21 1.390(2)
C21 C22 1.380(3)
C21 H21 0.9500
C22 C23 1.387(3)
C22 H22 0.9500
C23 C24 1.382(3)
C23 C26 1.509(3)
C24 C25 1.383(2)
C24 H24 0.9500
C25 H25 0.9500
C26 H26A 0.9800
C26 H26B 0.9800
C26 H26C 0.9800
C27 C32 1.388(3)
C27 C28 1.391(3)
C28 C29 1.387(3)
C28 H28 0.9500
C29 C30 1.386(3)
C29 H29 0.9500
C30 C31 1.385(3)
C30 C33 1.506(3)
C31 C32 1.382(3)
C31 H31 0.9500
C32 H32 0.9500
C33 H33A 0.9800
C33 H33B 0.9800
C33 H33C 0.9800
C8 C9 1.390(3)
C8 C13 1.391(3)
C9 C10 1.383(3)
C9 H9 0.9500
C10 C11 1.370(3)
C10 H10 0.9500
C11 C12 1.386(3)
C11 H11 0.9500
C12 C13 1.380(3)
C12 H12 0.9500
C13 H13 0.9500
C2 C7 1.390(3)
C2 C3 1.391(2)
C7 C6 1.382(3)
C7 H7 0.9500
C6 C5 1.377(3)
C6 H6 0.9500
C5 C4 1.380(3)
C5 H5 0.9500
C4 C3 1.381(3)
C4 H4 0.9500
C3 H3 0.9500
B1 O1 1.366(2)
B1 O2 1.368(2)
O1 C14 1.466(2)
O2 C15 1.460(2)
C14 C16 1.516(3)
C14 C17 1.517(3)
C14 C15 1.553(3)
C15 C19 1.515(3)
C15 C18 1.517(3)
C16 H16A 0.9800
C16 H16B 0.9800
C16 H16C 0.9800
C17 H17A 0.9800
C17 H17B 0.9800
C17 H17C 0.9800
C18 H18A 0.9800
C18 H18B 0.9800
C18 H18C 0.9800
C19 H19A 0.9800
C19 H19B 0.9800
C19 H19C 0.9800

loop_
_geom_torsion_atom_site_label_1
_geom_torsion_atom_site_label_2
_geom_torsion_atom_site_label_3
_geom_torsion_atom_site_label_4
_geom_torsion
N2 C1 N1 B1 -53.4(3)
P1 C1 N1 B1 129.42(15)
N2 C1 N1 C20 135.18(18)
P1 C1 N1 C20 -41.98(19)
N1 C1 N2 C27 -6.2(3)
P1 C1 N2 C27 170.93(13)
N2 C1 P1 C2 138.21(14)
N1 C1 P1 C2 -44.40(14)
N2 C1 P1 C8 32.81(16)
N1 C1 P1 C8 -149.80(13)
C1 N1 C20 C25 -44.7(2)
B1 N1 C20 C25 144.21(18)
C1 N1 C20 C21 132.88(17)
B1 N1 C20 C21 -38.2(3)
C25 C20 C21 C22 -1.0(3)
N1 C20 C21 C22 -178.59(16)
C20 C21 C22 C23 1.1(3)
C21 C22 C23 C24 0.1(3)
C21 C22 C23 C26 -179.03(18)
C22 C23 C24 C25 -1.4(3)
C26 C23 C24 C25 177.71(18)
C21 C20 C25 C24 -0.3(3)
N1 C20 C25 C24 177.30(16)
C23 C24 C25 C20 1.5(3)
C1 N2 C27 C32 132.96(18)
C1 N2 C27 C28 -52.4(3)
C32 C27 C28 C29 0.2(3)
N2 C27 C28 C29 -174.45(17)
C27 C28 C29 C30 -0.5(3)
C28 C29 C30 C31 -0.2(3)
C28 C29 C30 C33 176.99(19)
C29 C30 C31 C32 1.3(3)
C33 C30 C31 C32 -175.96(18)
C30 C31 C32 C27 -1.6(3)
C28 C27 C32 C31 0.9(3)
N2 C27 C32 C31 175.78(17)
C2 P1 C8 C9 112.41(15)
C1 P1 C8 C9 -143.95(15)
C2 P1 C8 C13 -65.37(17)
C1 P1 C8 C13 38.27(18)
C13 C8 C9 C10 0.9(3)
P1 C8 C9 C10 -177.03(16)
C8 C9 C10 C11 -0.1(3)
C9 C10 C11 C12 -0.3(3)
C10 C11 C12 C13 -0.2(3)
C11 C12 C13 C8 1.1(3)
C9 C8 C13 C12 -1.4(3)
P1 C8 C13 C12 176.31(15)
C8 P1 C2 C7 -112.59(15)
C1 P1 C2 C7 143.27(15)
C8 P1 C2 C3 69.74(17)
C1 P1 C2 C3 -34.40(17)
C3 C2 C7 C6 -0.5(3)
P1 C2 C7 C6 -178.32(15)
C2 C7 C6 C5 1.1(3)
C7 C6 C5 C4 -0.6(3)
C6 C5 C4 C3 -0.6(3)
C5 C4 C3 C2 1.3(3)
C7 C2 C3 C4 -0.7(3)
P1 C2 C3 C4 176.96(15)
C1 N1 B1 O1 173.12(17)
C20 N1 B1 O1 -16.1(3)
C1 N1 B1 O2 -8.8(3)
C20 N1 B1 O2 161.92(16)
O2 B1 O1 C14 11.2(2)
N1 B1 O1 C14 -170.58(18)
O1 B1 O2 C15 8.3(2)
N1 B1 O2 C15 -169.89(17)
B1 O1 C14 C16 -146.09(18)
B1 O1 C14 C17 95.10(18)
B1 O1 C14 C15 -24.41(19)
B1 O2 C15 C19 -144.51(17)
B1 O2 C15 C18 96.68(18)
B1 O2 C15 C14 -22.80(18)
O1 C14 C15 O2 28.60(18)
C16 C14 C15 O2 145.75(16)
C17 C14 C15 O2 -85.82(18)
O1 C14 C15 C19 145.25(17)
C16 C14 C15 C19 -97.6(2)
C17 C14 C15 C19 30.8(2)
O1 C14 C15 C18 -86.11(18)
C16 C14 C15 C18 31.0(2)
C17 C14 C15 C18 159.47(17)
